data_4072384
loop_
_publ_author_name
'Normand, Adrien T.'
'Stasch, Andreas'
'Ooi, Li-Ling'
'Cavell, Kingsley J.'

_publ_section_title
;
 Design of Cationic Mixed Phosphine/N-Heterocyclic Carbene Palladium(II)
 \p-Allyl Complexes as Monoligated Phosphine Pd(0) Precatalysts:
 Synthesis, Structural Studies, Catalysis, and Reactivity
;
_journal_issue 24
_journal_name_full Organometallics
_journal_page_first 6507
_journal_paper_doi 10.1021/om8008052
_journal_volume 27
_journal_year 2008
_chemical_formula_moiety 'C24 H42.67 B0.67 F2.67 N1.33 O0.67 P0.67 Pd0.67'
_chemical_formula_sum 'C24 H42.67 B0.67 F2.67 N1.33 O0.67 P0.67 Pd0.67'
_chemical_formula_weight 510.06
_space_group_IT_number 14
_symmetry_cell_setting monoclinic
_symmetry_space_group_name_Hall '-P 2yn'
_symmetry_space_group_name_H-M 'P 1 21/n 1'
_atom_sites_solution_hydrogens geom
_atom_sites_solution_primary direct
_audit_creation_date 07-07-12
_audit_creation_method CRYSTALS_ver_12.84
_cell_angle_alpha 90
_cell_angle_beta 93.8024(5)
_cell_angle_gamma 90
_cell_formula_units_Z 6
_cell_length_a 10.94110(10)
_cell_length_b 19.7725(2)
_cell_length_c 17.8474(2)
_cell_measurement_reflns_used 29377
_cell_measurement_temperature 150
_cell_measurement_theta_max 27
_cell_measurement_theta_min 1
_cell_volume 3852.48(7)
_computing_cell_refinement 'DENZO/SCALEPACK (Otwinowski & Minor, 1997)'
_computing_data_collection 'COLLECT (Nonius, 1997-2001).'
_computing_data_reduction 'DENZO/SCALEPACK (Otwinowski & Minor, 1997)'
_computing_molecular_graphics 'CAMERON (Watkin et al., 1996)'
_computing_publication_material 'CRYSTALS (Betteridge et al., 2003)'
_computing_structure_refinement 'CRYSTALS (Betteridge et al., 2003)'
_computing_structure_solution 'SIR92 (Altomare et al., 1994)'
_diffrn_ambient_temperature 150
_diffrn_measured_fraction_theta_full 0.998
_diffrn_measured_fraction_theta_max 0.995
_diffrn_measurement_device_type 'Nonius KappaCCD'
_diffrn_measurement_method \w
_diffrn_radiation_monochromator graphite
_diffrn_radiation_type 'Mo K\a'
_diffrn_radiation_wavelength 0.71073
_diffrn_reflns_av_R_equivalents 0.099
_diffrn_reflns_limit_h_max 13
_diffrn_reflns_limit_h_min -12
_diffrn_reflns_limit_k_max 24
_diffrn_reflns_limit_k_min -19
_diffrn_reflns_limit_l_max 22
_diffrn_reflns_limit_l_min -22
_diffrn_reflns_number 45051
_diffrn_reflns_theta_full 26.196
_diffrn_reflns_theta_max 26.731
_diffrn_reflns_theta_min 1.539
_diffrn_standards_number 0
_exptl_absorpt_coefficient_mu 0.572
_exptl_absorpt_correction_T_max 0.92
_exptl_absorpt_correction_T_min 0.84
_exptl_absorpt_correction_type multi-scan
_exptl_absorpt_process_details 'DENZO/SCALEPACK (Otwinowski & Minor, 1997)'
_exptl_crystal_colour colourless
_exptl_crystal_density_diffrn 1.319
_exptl_crystal_description plate
_exptl_crystal_F_000 1616
_exptl_crystal_size_max 0.30
_exptl_crystal_size_mid 0.30
_exptl_crystal_size_min 0.15
_refine_diff_density_max 0.99
_refine_diff_density_min -0.78
_refine_ls_extinction_method None
_refine_ls_goodness_of_fit_ref 0.9583
_refine_ls_hydrogen_treatment constr
_refine_ls_matrix_type full
_refine_ls_number_parameters 442
_refine_ls_number_reflns 8107
_refine_ls_number_restraints 0
_refine_ls_R_factor_all 0.0471
_refine_ls_R_factor_gt 0.0353
_refine_ls_shift/su_max 0.001281
_refine_ls_structure_factor_coef Fsqd
_refine_ls_weighting_details
;
 Method= Modified Sheldrick 
 w=1/[\s^2^(F^2^) + ( 0.02P)^2^ + 2.44P] 
 ,where P=(max(Fo^2^,0) + 2Fc^2^)/3 
;
_refine_ls_weighting_scheme calc
_refine_ls_wR_factor_all 0.0913
_refine_ls_wR_factor_gt 0.0864
_refine_ls_wR_factor_ref 0.0913
_reflns_limit_h_max 13
_reflns_limit_h_min -13
_reflns_limit_k_max 24
_reflns_limit_k_min 0
_reflns_limit_l_max 22
_reflns_limit_l_min 0
_reflns_number_gt 6557
_reflns_number_total 8137
_reflns_threshold_expression I>2.0\s(I)
_oxford_diffrn_Wilson_B_factor 0.00
_oxford_diffrn_Wilson_scale 0.00
_oxford_refine_ls_scale 0.28085(16)
_oxford_structure_analysis_title '7121604 kjc0735'
_cod_data_source_file om8008052_si_012.cif
_cod_data_source_block CRYSTALS_cif
_cod_depositor_comments
;
The following automatic conversions were performed:

'_symmetry_cell_setting' value 'Monoclinic' changed to 'monoclinic'
according to /home/saulius/struct/CIF-dictionaries/cif_core.dic
dictionary named 'cif_core.dic' version 2.4.1 from 2010-06-29.

Automatic conversion script
Id: cif_fix_values 1715 2011-07-08 13:25:40Z adriana 
;
_cod_original_sg_symbol_H-M 'P 1 21/n 1 '
_cod_database_code 4072384

loop_
_symmetry_equiv_pos_as_xyz
x,y,z
-x,-y,-z
-x+1/2,y+1/2,-z+1/2
x+1/2,-y+1/2,z+1/2

loop_
_atom_site_label
_atom_site_type_symbol
_atom_site_fract_x
_atom_site_fract_y
_atom_site_fract_z
_atom_site_U_iso_or_equiv
_atom_site_occupancy
_atom_site_adp_type
_atom_site_refinement_flags_posn
Pd1 Pd 0.271785(17) 0.195126(9) 0.485013(10) 0.0190 1.0000 Uani .
C47 C 0.2170(6) 0.0914(3) 0.5066(4) 0.0351 0.5000 Uani .
C3 C 0.1250(3) 0.13576(16) 0.5291(2) 0.0467 1.0000 Uani .
C4 C 0.2710(3) 0.09118(14) 0.4440(2) 0.0471 1.0000 Uani .
P5 P 0.43975(6) 0.22899(3) 0.42194(3) 0.0168 1.0000 Uani .
C6 C 0.4213(2) 0.22738(12) 0.31790(13) 0.0192 1.0000 Uani .
C7 C 0.3183(3) 0.27514(14) 0.28841(14) 0.0274 1.0000 Uani .
C8 C 0.3135(3) 0.27959(15) 0.20251(15) 0.0332 1.0000 Uani .
C9 C 0.2979(3) 0.21001(15) 0.16691(15) 0.0329 1.0000 Uani .
C10 C 0.3954(3) 0.16113(15) 0.19786(15) 0.0348 1.0000 Uani .
C11 C 0.3999(3) 0.15718(14) 0.28364(15) 0.0313 1.0000 Uani .
C12 C 0.5661(2) 0.16938(12) 0.44559(14) 0.0210 1.0000 Uani .
C13 C 0.6922(2) 0.18745(13) 0.41847(15) 0.0249 1.0000 Uani .
C14 C 0.7783(3) 0.12669(15) 0.42846(16) 0.0339 1.0000 Uani .
C15 C 0.7898(3) 0.10364(16) 0.51035(17) 0.0369 1.0000 Uani .
C16 C 0.6649(3) 0.08829(14) 0.53919(17) 0.0344 1.0000 Uani .
C17 C 0.5783(2) 0.14866(13) 0.52883(14) 0.0259 1.0000 Uani .
C18 C 0.4903(2) 0.31721(12) 0.44208(13) 0.0196 1.0000 Uani .
C19 C 0.5770(3) 0.35105(13) 0.38920(14) 0.0264 1.0000 Uani .
C20 C 0.5988(3) 0.42561(13) 0.41088(17) 0.0351 1.0000 Uani .
C21 C 0.6465(3) 0.43285(14) 0.49258(17) 0.0350 1.0000 Uani .
C22 C 0.5630(3) 0.39792(13) 0.54529(15) 0.0301 1.0000 Uani .
C23 C 0.5428(2) 0.32386(12) 0.52382(14) 0.0226 1.0000 Uani .
C24 C 0.2362(2) 0.28191(12) 0.54384(14) 0.0191 1.0000 Uani .
N25 N 0.17189(19) 0.33645(10) 0.51858(11) 0.0210 1.0000 Uani .
C26 C 0.1601(2) 0.38322(13) 0.57679(14) 0.0238 1.0000 Uani .
C27 C 0.2202(2) 0.35671(13) 0.63868(14) 0.0235 1.0000 Uani .
N28 N 0.26623(19) 0.29406(10) 0.61738(11) 0.0202 1.0000 Uani .
C29 C 0.3279(2) 0.24201(13) 0.66680(14) 0.0241 1.0000 Uani .
C30 C 0.4396(3) 0.26877(15) 0.71371(15) 0.0329 1.0000 Uani .
C31 C 0.2363(3) 0.20832(14) 0.71551(16) 0.0337 1.0000 Uani .
C32 C 0.2341(3) 0.38570(14) 0.71602(15) 0.0339 1.0000 Uani .
C33 C 0.0917(3) 0.44849(14) 0.56987(16) 0.0335 1.0000 Uani .
C34 C 0.1155(3) 0.33928(15) 0.44093(14) 0.0289 1.0000 Uani .
C35 C 0.1462(3) 0.40426(15) 0.40002(16) 0.0403 1.0000 Uani .
C36 C -0.0216(3) 0.3252(2) 0.43965(19) 0.0494 1.0000 Uani .
B37 B 0.4470(5) 0.0485(2) 0.7086(3) 0.0552 1.0000 Uani .
F38 F 0.5147(2) 0.10598(10) 0.70746(13) 0.0731 1.0000 Uani .
F40 F 0.3719(3) 0.05271(14) 0.76956(18) 0.1103 1.0000 Uani .
O42 O 0.5087(2) 0.43420(11) 0.81245(13) 0.0527 1.0000 Uani .
C43 C 0.5732(4) 0.45061(19) 0.7513(2) 0.0563 1.0000 Uani .
C44 C 0.6232(4) 0.5217(2) 0.7637(2) 0.0697 1.0000 Uani .
C45 C 0.5204(4) 0.55289(18) 0.8046(2) 0.0589 1.0000 Uani .
C46 C 0.4644(4) 0.49502(16) 0.8440(2) 0.0525 1.0000 Uani .
C2 C 0.1572(7) 0.1087(3) 0.4672(4) 0.0409 0.5000 Uani .
H61 H 0.4982 0.2450 0.2991 0.0243 1.0000 Uiso R
H71 H 0.3301 0.3203 0.3099 0.0325 1.0000 Uiso R
H72 H 0.2401 0.2565 0.3036 0.0323 1.0000 Uiso R
H81 H 0.3895 0.2995 0.1877 0.0382 1.0000 Uiso R
H82 H 0.2451 0.3086 0.1851 0.0384 1.0000 Uiso R
H91 H 0.3027 0.2145 0.1125 0.0402 1.0000 Uiso R
H92 H 0.2161 0.1923 0.1771 0.0401 1.0000 Uiso R
H101 H 0.4750 0.1774 0.1824 0.0431 1.0000 Uiso R
H102 H 0.3797 0.1163 0.1775 0.0432 1.0000 Uiso R
H111 H 0.4653 0.1270 0.3014 0.0374 1.0000 Uiso R
H112 H 0.3212 0.1396 0.2986 0.0373 1.0000 Uiso R
H121 H 0.5400 0.1280 0.4184 0.0250 1.0000 Uiso R
H131 H 0.7253 0.2255 0.4473 0.0302 1.0000 Uiso R
H132 H 0.6840 0.2002 0.3649 0.0301 1.0000 Uiso R
H141 H 0.8583 0.1383 0.4117 0.0417 1.0000 Uiso R
H142 H 0.7470 0.0898 0.3973 0.0421 1.0000 Uiso R
H151 H 0.8283 0.1395 0.5411 0.0430 1.0000 Uiso R
H152 H 0.8420 0.0633 0.5143 0.0428 1.0000 Uiso R
H161 H 0.6754 0.0765 0.5920 0.0400 1.0000 Uiso R
H162 H 0.6289 0.0497 0.5115 0.0404 1.0000 Uiso R
H171 H 0.6098 0.1870 0.5592 0.0319 1.0000 Uiso R
H172 H 0.4974 0.1363 0.5454 0.0321 1.0000 Uiso R
H181 H 0.4120 0.3436 0.4396 0.0236 1.0000 Uiso R
H191 H 0.6556 0.3273 0.3927 0.0320 1.0000 Uiso R
H192 H 0.5410 0.3489 0.3379 0.0321 1.0000 Uiso R
H201 H 0.6577 0.4461 0.3781 0.0432 1.0000 Uiso R
H202 H 0.5204 0.4493 0.4054 0.0431 1.0000 Uiso R
H211 H 0.6521 0.4810 0.5060 0.0413 1.0000 Uiso R
H212 H 0.7284 0.4123 0.4993 0.0414 1.0000 Uiso R
H221 H 0.5973 0.4002 0.5969 0.0373 1.0000 Uiso R
H222 H 0.4830 0.4201 0.5419 0.0373 1.0000 Uiso R
H231 H 0.6205 0.2995 0.5292 0.0258 1.0000 Uiso R
H232 H 0.4858 0.3027 0.5573 0.0261 1.0000 Uiso R
H291 H 0.3576 0.2073 0.6321 0.0302 1.0000 Uiso R
H301 H 0.4879 0.2312 0.7323 0.0499 1.0000 Uiso R
H302 H 0.4135 0.2937 0.7561 0.0499 1.0000 Uiso R
H303 H 0.4877 0.2967 0.6825 0.0503 1.0000 Uiso R
H311 H 0.2741 0.1684 0.7393 0.0518 1.0000 Uiso R
H312 H 0.2140 0.2399 0.7541 0.0521 1.0000 Uiso R
H313 H 0.1646 0.1957 0.6839 0.0519 1.0000 Uiso R
H321 H 0.2029 0.3540 0.7520 0.0512 1.0000 Uiso R
H322 H 0.3192 0.3939 0.7288 0.0512 1.0000 Uiso R
H323 H 0.1895 0.4277 0.7178 0.0511 1.0000 Uiso R
H331 H 0.0873 0.4688 0.6184 0.0509 1.0000 Uiso R
H332 H 0.1317 0.4799 0.5381 0.0508 1.0000 Uiso R
H333 H 0.0087 0.4399 0.5488 0.0509 1.0000 Uiso R
H341 H 0.1528 0.3018 0.4142 0.0347 1.0000 Uiso R
H351 H 0.1250 0.3981 0.3474 0.0600 1.0000 Uiso R
H352 H 0.0992 0.4411 0.4187 0.0599 1.0000 Uiso R
H353 H 0.2337 0.4134 0.4071 0.0602 1.0000 Uiso R
H361 H -0.0563 0.3234 0.3886 0.0749 1.0000 Uiso R
H362 H -0.0608 0.3614 0.4659 0.0748 1.0000 Uiso R
H363 H -0.0350 0.2825 0.4642 0.0750 1.0000 Uiso R
H431 H 0.6409 0.4188 0.7472 0.0670 1.0000 Uiso R
H432 H 0.5169 0.4504 0.7059 0.0678 1.0000 Uiso R
H441 H 0.6987 0.5198 0.7945 0.0825 1.0000 Uiso R
H442 H 0.6373 0.5449 0.7176 0.0817 1.0000 Uiso R
H451 H 0.5498 0.5878 0.8399 0.0717 1.0000 Uiso R
H452 H 0.4614 0.5713 0.7676 0.0712 1.0000 Uiso R
H461 H 0.4857 0.4963 0.8986 0.0641 1.0000 Uiso R
H462 H 0.3738 0.4961 0.8345 0.0645 1.0000 Uiso R
H21 H 0.0959 0.0921 0.4312 0.0592 0.5000 Uiso R
H471 H 0.2293 0.0567 0.5440 0.0513 0.5000 Uiso R
H31 H 0.1404 0.1213 0.5797 0.0719 0.5000 Uiso R
H32 H 0.0461 0.1439 0.5059 0.0722 0.5000 Uiso R
H41 H 0.3343 0.0636 0.4670 0.0733 0.5000 Uiso R
H42 H 0.2366 0.0841 0.3943 0.0731 0.5000 Uiso R
F410 F 0.3620(5) 0.0652(3) 0.6456(3) 0.0725 0.5000 Uani .
F411 F 0.3943(13) 0.0238(6) 0.6520(5) 0.2255 0.5000 Uani .
F390 F 0.4976(9) -0.0069(3) 0.6930(7) 0.1499 0.5000 Uani .
F391 F 0.5227(9) 0.0013(3) 0.7443(4) 0.0888 0.5000 Uani .

loop_
_atom_site_aniso_label
_atom_site_aniso_U_11
_atom_site_aniso_U_22
_atom_site_aniso_U_33
_atom_site_aniso_U_23
_atom_site_aniso_U_13
_atom_site_aniso_U_12
Pd1 0.01909(10) 0.01809(10) 0.01994(11) 0.00006(7) 0.00160(7) -0.00121(7)
C47 0.050(4) 0.015(3) 0.040(4) 0.009(3) 0.004(3) -0.023(3)
C3 0.0394(18) 0.0382(18) 0.064(2) 0.0035(16) 0.0187(16) -0.0186(15)
C4 0.051(2) 0.0187(14) 0.074(3) -0.0105(15) 0.0151(18) -0.0102(14)
P5 0.0182(3) 0.0160(3) 0.0162(3) 0.0001(2) 0.0005(2) 0.0015(2)
C6 0.0191(12) 0.0197(12) 0.0186(12) -0.0006(10) -0.0009(9) 0.0012(10)
C7 0.0328(15) 0.0278(14) 0.0207(13) -0.0010(11) -0.0045(11) 0.0067(12)
C8 0.0393(17) 0.0378(16) 0.0213(13) 0.0027(12) -0.0083(12) 0.0030(13)
C9 0.0302(15) 0.0460(17) 0.0215(14) -0.0042(12) -0.0045(11) -0.0021(13)
C10 0.0429(17) 0.0380(16) 0.0228(14) -0.0102(12) -0.0035(12) 0.0071(14)
C11 0.0421(17) 0.0259(14) 0.0251(14) -0.0064(11) -0.0048(12) 0.0044(12)
C12 0.0234(13) 0.0178(11) 0.0217(12) 0.0005(10) -0.0001(10) 0.0029(10)
C13 0.0215(13) 0.0290(14) 0.0242(13) 0.0004(11) 0.0024(10) 0.0057(11)
C14 0.0281(15) 0.0409(16) 0.0326(15) -0.0025(13) 0.0013(12) 0.0120(13)
C15 0.0316(16) 0.0368(16) 0.0409(17) 0.0017(13) -0.0072(13) 0.0173(13)
C16 0.0415(17) 0.0277(14) 0.0331(16) 0.0062(12) -0.0043(13) 0.0123(13)
C17 0.0272(14) 0.0263(13) 0.0241(13) 0.0044(11) 0.0004(11) 0.0060(11)
C18 0.0207(12) 0.0183(12) 0.0195(12) 0.0000(9) -0.0015(10) 0.0017(9)
C19 0.0327(15) 0.0230(13) 0.0236(13) -0.0002(11) 0.0024(11) -0.0044(11)
C20 0.0446(18) 0.0226(14) 0.0376(17) 0.0020(12) -0.0004(14) -0.0057(13)
C21 0.0394(17) 0.0206(13) 0.0441(18) -0.0054(12) -0.0031(14) -0.0057(12)
C22 0.0358(16) 0.0256(14) 0.0281(14) -0.0092(11) -0.0036(12) 0.0025(12)
C23 0.0267(13) 0.0222(12) 0.0186(12) -0.0016(10) 0.0001(10) 0.0004(10)
C24 0.0184(12) 0.0192(11) 0.0202(12) -0.0014(10) 0.0059(9) 0.0008(9)
N25 0.0224(11) 0.0216(10) 0.0192(10) 0.0017(9) 0.0022(8) 0.0051(9)
C26 0.0250(13) 0.0247(13) 0.0222(13) 0.0011(10) 0.0059(10) 0.0045(11)
C27 0.0219(13) 0.0239(13) 0.0253(13) -0.0010(11) 0.0049(10) 0.0023(10)
N28 0.0209(11) 0.0219(11) 0.0179(10) -0.0002(8) 0.0020(8) 0.0037(8)
C29 0.0255(13) 0.0251(13) 0.0219(13) 0.0035(10) 0.0037(10) 0.0058(11)
C30 0.0319(15) 0.0420(17) 0.0240(14) 0.0041(12) -0.0037(12) 0.0040(13)
C31 0.0394(17) 0.0311(15) 0.0312(15) 0.0056(12) 0.0073(13) 0.0005(12)
C32 0.0438(18) 0.0316(15) 0.0260(14) -0.0083(12) 0.0000(12) 0.0092(13)
C33 0.0423(17) 0.0280(14) 0.0307(15) 0.0010(12) 0.0048(13) 0.0114(13)
C34 0.0303(15) 0.0378(15) 0.0184(13) -0.0022(11) -0.0010(11) 0.0114(12)
C35 0.053(2) 0.0418(17) 0.0260(15) 0.0111(13) 0.0049(13) 0.0233(15)
C36 0.0337(18) 0.071(2) 0.0417(19) -0.0103(17) -0.0092(14) 0.0059(16)
B37 0.066(3) 0.047(2) 0.052(3) 0.008(2) -0.001(2) -0.009(2)
F38 0.0981(19) 0.0434(12) 0.0796(16) 0.0114(11) 0.0204(14) -0.0137(12)
F40 0.143(3) 0.086(2) 0.107(2) 0.0349(17) 0.045(2) -0.0109(19)
O42 0.0733(18) 0.0378(13) 0.0458(14) -0.0041(11) -0.0043(12) 0.0004(12)
C43 0.070(3) 0.055(2) 0.044(2) -0.0070(17) 0.0052(19) 0.016(2)
C44 0.061(3) 0.097(3) 0.051(2) 0.011(2) 0.006(2) -0.014(2)
C45 0.093(3) 0.0388(19) 0.047(2) -0.0012(16) 0.018(2) -0.0081(19)
C46 0.066(2) 0.0375(18) 0.054(2) -0.0056(16) 0.0049(18) -0.0099(17)
C2 0.051(4) 0.026(3) 0.046(4) -0.004(3) 0.003(3) -0.026(3)
F410 0.073(3) 0.089(4) 0.052(3) 0.018(3) -0.017(2) 0.000(3)
F411 0.344(16) 0.153(8) 0.152(8) 0.091(7) -0.196(10) -0.144(10)
F390 0.138(8) 0.026(3) 0.288(15) -0.026(7) 0.035(10) 0.024(4)
F391 0.120(5) 0.026(3) 0.114(5) -0.004(3) -0.037(5) 0.008(3)

loop_
_atom_type_symbol
_atom_type_scat_dispersion_real
_atom_type_scat_dispersion_imag
_atom_type_scat_Cromer_Mann_a1
_atom_type_scat_Cromer_Mann_b1
_atom_type_scat_Cromer_Mann_a2
_atom_type_scat_Cromer_Mann_b2
_atom_type_scat_Cromer_Mann_a3
_atom_type_scat_Cromer_Mann_b3
_atom_type_scat_Cromer_Mann_a4
_atom_type_scat_Cromer_Mann_b4
_atom_type_scat_Cromer_Mann_c
_atom_type_scat_source
C 0.0033 0.0016 2.3100 20.8439 1.0200 10.2075 1.5886 0.5687 0.8650 51.6512 0.2156 'International Tables Vol C 4.2.6.8 and 6.1.1.4'
H 0.0000 0.0000 0.4930 10.5109 0.3229 26.1257 0.1402 3.1424 0.0408 57.7998 0.0030 'International Tables Vol C 4.2.6.8 and 6.1.1.4'
N 0.0061 0.0033 12.2126 0.0057 3.1322 9.8933 2.0125 28.9975 1.1663 0.5826 -11.5290 'International Tables Vol C 4.2.6.8 and 6.1.1.4'
O 0.0106 0.0060 3.0485 13.2771 2.2868 5.7011 1.5463 0.3239 0.8670 32.9089 0.2508 'International Tables Vol C 4.2.6.8 and 6.1.1.4'
Pd -0.9988 1.0072 19.3319 0.6987 15.5017 7.9893 5.2954 25.2052 0.6058 76.8986 5.2659 'International Tables Vol C 4.2.6.8 and 6.1.1.4'
P 0.1023 0.0942 6.4345 1.9067 4.1791 27.1570 1.7800 0.5260 1.4908 68.1645 1.1149 'International Tables Vol C 4.2.6.8 and 6.1.1.4'
B 0.0013 0.0007 2.0545 23.2185 1.3326 1.0210 1.0979 60.3498 0.7068 0.1403 -0.1932 'International Tables Vol C 4.2.6.8 and 6.1.1.4'
F 0.0171 0.0103 3.5392 10.2825 2.6412 4.2944 1.5170 0.2615 1.0243 26.1476 0.2776 'International Tables Vol C 4.2.6.8 and 6.1.1.4'

loop_
_geom_angle_atom_site_label_1
_geom_angle_atom_site_label_2
_geom_angle_atom_site_label_3
_geom_angle
_geom_angle_publ_flag
C47 Pd1 C3 37.85(19) yes
C47 Pd1 C4 34.64(18) yes
C3 Pd1 C4 68.09(12) yes
C47 Pd1 P5 126.48(18) yes
C3 Pd1 P5 163.53(9) yes
C4 Pd1 P5 95.44(9) yes
C47 Pd1 C24 129.05(18) yes
C3 Pd1 C24 95.50(11) yes
C4 Pd1 C24 163.35(11) yes
P5 Pd1 C24 100.93(7) yes
C47 Pd1 C2 26.5(2) yes
C3 Pd1 C2 35.01(19) yes
C4 Pd1 C2 37.4(2) yes
P5 Pd1 C2 129.59(18) yes
C24 Pd1 C2 127.9(2) yes
Pd1 C47 C3 71.1(3) yes
Pd1 C47 C4 72.8(3) yes
C3 C47 C4 128.3(6) yes
Pd1 C47 C2 74.1(5) yes
C3 C47 C2 62.5(6) yes
C4 C47 C2 73.0(6) yes
Pd1 C47 H471 140.2 no
C3 C47 H471 108.4 no
C4 C47 H471 123.0 no
C2 C47 H471 142.8 no
C47 C3 Pd1 71.1(2) yes
C47 C3 C2 42.5(4) yes
Pd1 C3 C2 70.5(3) yes
C47 C3 H31 89.9 no
Pd1 C3 H31 114.6 no
C2 C3 H31 130.0 no
C47 C3 H32 128.8 no
Pd1 C3 H32 115.0 no
C2 C3 H32 89.3 no
H31 C3 H32 124.5 no
Pd1 C4 C47 72.5(3) yes
Pd1 C4 C2 69.3(3) yes
C47 C4 C2 43.1(4) yes
Pd1 C4 H41 114.0 no
C47 C4 H41 89.4 no
C2 C4 H41 131.1 no
Pd1 C4 H42 116.3 no
C47 C4 H42 129.0 no
C2 C4 H42 90.4 no
H41 C4 H42 123.4 no
Pd1 P5 C6 116.40(8) yes
Pd1 P5 C12 108.11(8) yes
C6 P5 C12 104.37(11) yes
Pd1 P5 C18 114.39(8) yes
C6 P5 C18 102.76(11) yes
C12 P5 C18 110.28(11) yes
P5 C6 C7 111.16(16) yes
P5 C6 C11 114.81(17) yes
C7 C6 C11 109.4(2) yes
P5 C6 H61 107.2 no
C7 C6 H61 106.8 no
C11 C6 H61 107.1 no
C6 C7 C8 110.7(2) yes
C6 C7 H71 110.6 no
C8 C7 H71 109.6 no
C6 C7 H72 107.8 no
C8 C7 H72 108.8 no
H71 C7 H72 109.2 no
C7 C8 C9 111.2(2) yes
C7 C8 H81 108.8 no
C9 C8 H81 109.1 no
C7 C8 H82 109.0 no
C9 C8 H82 109.7 no
H81 C8 H82 109.1 no
C8 C9 C10 111.6(2) yes
C8 C9 H91 108.7 no
C10 C9 H91 109.6 no
C8 C9 H92 108.7 no
C10 C9 H92 109.3 no
H91 C9 H92 108.8 no
C9 C10 C11 111.9(2) yes
C9 C10 H101 107.7 no
C11 C10 H101 109.0 no
C9 C10 H102 110.1 no
C11 C10 H102 108.8 no
H101 C10 H102 109.3 no
C10 C11 C6 110.4(2) yes
C10 C11 H111 109.5 no
C6 C11 H111 109.8 no
C10 C11 H112 108.6 no
C6 C11 H112 109.0 no
H111 C11 H112 109.6 no
P5 C12 C13 117.07(17) yes
P5 C12 C17 114.03(17) yes
C13 C12 C17 110.1(2) yes
P5 C12 H121 103.3 no
C13 C12 H121 106.0 no
C17 C12 H121 105.0 no
C12 C13 C14 109.9(2) yes
C12 C13 H131 109.0 no
C14 C13 H131 110.0 no
C12 C13 H132 109.9 no
C14 C13 H132 109.2 no
H131 C13 H132 108.8 no
C13 C14 C15 110.9(2) yes
C13 C14 H141 109.9 no
C15 C14 H141 110.3 no
C13 C14 H142 109.5 no
C15 C14 H142 109.2 no
H141 C14 H142 107.1 no
C14 C15 C16 111.4(2) yes
C14 C15 H151 109.1 no
C16 C15 H151 108.6 no
C14 C15 H152 108.7 no
C16 C15 H152 110.2 no
H151 C15 H152 108.9 no
C15 C16 C17 111.5(2) yes
C15 C16 H161 109.0 no
C17 C16 H161 109.7 no
C15 C16 H162 109.0 no
C17 C16 H162 108.8 no
H161 C16 H162 108.8 no
C12 C17 C16 109.8(2) yes
C12 C17 H171 109.4 no
C16 C17 H171 110.2 no
C12 C17 H172 109.5 no
C16 C17 H172 109.5 no
H171 C17 H172 108.4 no
P5 C18 C19 118.59(17) yes
P5 C18 C23 110.59(16) yes
C19 C18 C23 109.8(2) yes
P5 C18 H181 103.7 no
C19 C18 H181 107.9 no
C23 C18 H181 105.2 no
C18 C19 C20 110.8(2) yes
C18 C19 H191 109.2 no
C20 C19 H191 108.8 no
C18 C19 H192 109.4 no
C20 C19 H192 109.0 no
H191 C19 H192 109.7 no
C19 C20 C21 111.6(2) yes
C19 C20 H201 109.9 no
C21 C20 H201 109.6 no
C19 C20 H202 108.2 no
C21 C20 H202 107.1 no
H201 C20 H202 110.4 no
C20 C21 C22 111.6(2) yes
C20 C21 H211 109.7 no
C22 C21 H211 108.6 no
C20 C21 H212 109.2 no
C22 C21 H212 108.4 no
H211 C21 H212 109.2 no
C21 C22 C23 111.3(2) yes
C21 C22 H221 110.8 no
C23 C22 H221 108.9 no
C21 C22 H222 109.3 no
C23 C22 H222 107.5 no
H221 C22 H222 109.0 no
C18 C23 C22 111.1(2) yes
C18 C23 H231 108.6 no
C22 C23 H231 109.8 no
C18 C23 H232 109.1 no
C22 C23 H232 110.1 no
H231 C23 H232 108.2 no
Pd1 C24 N25 127.38(18) yes
Pd1 C24 N28 126.85(17) yes
N25 C24 N28 105.7(2) yes
C24 N25 C26 110.6(2) yes
C24 N25 C34 121.3(2) yes
C26 N25 C34 128.0(2) yes
N25 C26 C27 106.6(2) yes
N25 C26 C33 125.4(2) yes
C27 C26 C33 128.0(2) yes
C26 C27 N28 106.6(2) yes
C26 C27 C32 128.3(2) yes
N28 C27 C32 125.1(2) yes
C27 N28 C24 110.6(2) yes
C27 N28 C29 127.5(2) yes
C24 N28 C29 121.6(2) yes
N28 C29 C30 113.6(2) yes
N28 C29 C31 110.6(2) yes
C30 C29 C31 111.8(2) yes
N28 C29 H291 105.2 no
C30 C29 H291 107.3 no
C31 C29 H291 108.0 no
C29 C30 H301 108.9 no
C29 C30 H302 109.9 no
H301 C30 H302 108.0 no
C29 C30 H303 109.1 no
H301 C30 H303 109.5 no
H302 C30 H303 111.3 no
C29 C31 H311 109.0 no
C29 C31 H312 109.2 no
H311 C31 H312 109.4 no
C29 C31 H313 108.6 no
H311 C31 H313 110.4 no
H312 C31 H313 110.2 no
C27 C32 H321 110.1 no
C27 C32 H322 108.8 no
H321 C32 H322 109.2 no
C27 C32 H323 109.9 no
H321 C32 H323 109.4 no
H322 C32 H323 109.4 no
C26 C33 H331 110.0 no
C26 C33 H332 111.1 no
H331 C33 H332 108.3 no
C26 C33 H333 109.3 no
H331 C33 H333 108.7 no
H332 C33 H333 109.5 no
N25 C34 C35 112.9(2) yes
N25 C34 C36 110.8(2) yes
C35 C34 C36 113.2(3) yes
N25 C34 H341 105.4 no
C35 C34 H341 106.9 no
C36 C34 H341 107.1 no
C34 C35 H351 108.3 no
C34 C35 H352 109.3 no
H351 C35 H352 109.5 no
C34 C35 H353 109.9 no
H351 C35 H353 108.8 no
H352 C35 H353 110.9 no
C34 C36 H361 110.3 no
C34 C36 H362 108.9 no
H361 C36 H362 109.0 no
C34 C36 H363 109.3 no
H361 C36 H363 109.5 no
H362 C36 H363 109.8 no
F38 B37 F40 108.0(4) yes
F38 B37 F410 96.9(4) yes
F40 B37 F410 102.0(4) yes
F38 B37 F411 123.2(5) yes
F40 B37 F411 113.1(8) yes
F410 B37 F411 38.0(6) yes
F38 B37 F390 118.3(6) yes
F40 B37 F390 120.4(7) yes
F410 B37 F390 107.2(7) yes
F411 B37 F390 70.4(8) yes
F38 B37 F391 105.2(5) yes
F40 B37 F391 92.6(5) yes
F410 B37 F391 148.2(5) yes
F411 B37 F391 110.3(7) yes
F390 B37 F391 41.9(6) yes
C43 O42 C46 108.6(3) yes
O42 C43 C44 107.5(3) yes
O42 C43 H431 109.8 no
C44 C43 H431 109.8 no
O42 C43 H432 109.1 no
C44 C43 H432 108.8 no
H431 C43 H432 111.8 no
C43 C44 C45 100.1(3) yes
C43 C44 H441 109.5 no
C45 C44 H441 112.1 no
C43 C44 H442 113.2 no
C45 C44 H442 112.6 no
H441 C44 H442 109.1 no
C44 C45 C46 104.8(3) yes
C44 C45 H451 112.1 no
C46 C45 H451 111.5 no
C44 C45 H452 108.0 no
C46 C45 H452 109.6 no
H451 C45 H452 110.6 no
C45 C46 O42 107.4(3) yes
C45 C46 H461 111.6 no
O42 C46 H461 110.3 no
C45 C46 H462 109.7 no
O42 C46 H462 108.2 no
H461 C46 H462 109.6 no
C4 C2 Pd1 73.3(3) yes
C4 C2 C3 131.3(6) yes
Pd1 C2 C3 74.5(3) yes
C4 C2 C47 63.9(6) yes
Pd1 C2 C47 79.4(5) yes
C3 C2 C47 75.0(6) yes
C4 C2 H21 108.5 no
Pd1 C2 H21 139.0 no
C3 C2 H21 119.8 no
C47 C2 H21 139.6 no
B37 F410 F411 57.7(6) yes
B37 F411 F410 84.3(11) yes
B37 F411 F390 56.0(5) yes
F410 F411 F390 137.7(10) yes
F411 F390 B37 53.6(6) yes
F411 F390 F391 125.7(13) yes
B37 F390 F391 75.2(8) yes
B37 F391 F390 62.9(7) yes

loop_
_geom_bond_atom_site_label_1
_geom_bond_atom_site_label_2
_geom_bond_distance
_geom_bond_publ_flag
Pd1 C47 2.178(5) yes
Pd1 C3 2.178(3) yes
Pd1 C4 2.182(3) yes
Pd1 P5 2.3167(6) yes
Pd1 C24 2.062(2) yes
Pd1 C2 2.131(5) yes
C47 C3 1.413(7) yes
C47 C4 1.298(7) yes
C47 C2 0.988(8) yes
C47 H471 0.960 no
C3 C2 1.297(7) yes
C3 H31 0.952 no
C3 H32 0.946 no
C4 C2 1.382(8) yes
C4 H41 0.953 no
C4 H42 0.950 no
P5 C6 1.855(2) yes
P5 C12 1.844(2) yes
P5 C18 1.858(2) yes
C6 C7 1.536(3) yes
C6 C11 1.529(3) yes
C6 H61 0.989 no
C7 C8 1.533(4) yes
C7 H71 0.978 no
C7 H72 0.986 no
C8 C9 1.520(4) yes
C8 H81 0.973 no
C8 H82 0.977 no
C9 C10 1.516(4) yes
C9 H91 0.980 no
C9 H92 0.988 no
C10 C11 1.530(4) yes
C10 H101 0.986 no
C10 H102 0.970 no
C11 H111 0.968 no
C11 H112 0.982 no
C12 C13 1.534(3) yes
C12 C17 1.538(3) yes
C12 H121 0.983 no
C13 C14 1.530(4) yes
C13 H131 0.968 no
C13 H132 0.988 no
C14 C15 1.528(4) yes
C14 H141 0.972 no
C14 H142 0.967 no
C15 C16 1.522(4) yes
C15 H151 0.975 no
C15 H152 0.981 no
C16 C17 1.528(3) yes
C16 H161 0.971 no
C16 H162 0.978 no
C17 H171 0.981 no
C17 H172 0.983 no
C18 C19 1.535(3) yes
C18 C23 1.537(3) yes
C18 H181 1.001 no
C19 C20 1.539(3) yes
C19 H191 0.978 no
C19 H192 0.973 no
C20 C21 1.522(4) yes
C20 H201 0.985 no
C20 H202 0.977 no
C21 C22 1.520(4) yes
C21 H211 0.983 no
C21 H212 0.984 no
C22 C23 1.526(3) yes
C22 H221 0.972 no
C22 H222 0.978 no
C23 H231 0.977 no
C23 H232 0.985 no
C24 N25 1.349(3) yes
C24 N28 1.353(3) yes
N25 C26 1.403(3) yes
N25 C34 1.480(3) yes
C26 C27 1.354(4) yes
C26 C33 1.493(3) yes
C27 N28 1.399(3) yes
C27 C32 1.493(4) yes
N28 C29 1.488(3) yes
C29 C30 1.529(4) yes
C29 C31 1.523(4) yes
C29 H291 0.993 no
C30 H301 0.958 no
C30 H302 0.962 no
C30 H303 0.965 no
C31 H311 0.975 no
C31 H312 0.972 no
C31 H313 0.968 no
C32 H321 0.975 no
C32 H322 0.958 no
C32 H323 0.964 no
C33 H331 0.959 no
C33 H332 0.966 no
C33 H333 0.974 no
C34 C35 1.526(4) yes
C34 C36 1.525(4) yes
C34 H341 0.985 no
C35 H351 0.960 no
C35 H352 0.963 no
C35 H353 0.974 no
C36 H361 0.963 no
C36 H362 0.970 no
C36 H363 0.966 no
B37 F38 1.357(5) yes
B37 F40 1.409(5) yes
B37 F410 1.449(7) yes
B37 F411 1.230(9) yes
B37 F390 1.266(8) yes
B37 F391 1.376(8) yes
O42 C43 1.377(4) yes
O42 C46 1.426(4) yes
C43 C44 1.520(6) yes
C43 H431 0.978 no
C43 H432 0.984 no
C44 C45 1.513(5) yes
C44 H441 0.963 no
C44 H442 0.962 no
C45 C46 1.495(5) yes
C45 H451 0.974 no
C45 H452 0.964 no
C46 H461 0.986 no
C46 H462 0.995 no
C2 H21 0.956 no
F410 F411 0.896(13) yes
F411 F390 1.440(13) yes
F390 F391 0.951(12) yes
